data_4069589
loop_
_publ_author_name
'Vicente, Jos\'e'
'Saura-Llamas, Isabel'
'Turp\'in, Juana'
'Bautista, Delia'
'de Arellano, Carmen Ram\'irez'
'Jones, Peter G.'

_publ_section_title
;
 Insertion of One, Two, and Three Molecules of Alkyne into the Pd&#x2212;C
 Bond of Ortho-palladated Primary and Secondary Arylalkylamines
;
_journal_issue 14
_journal_name_full Organometallics
_journal_page_first 4175
_journal_paper_doi 10.1021/om9002895
_journal_volume 28
_journal_year 2009
_chemical_formula_sum 'C52 H62 Br2 N2 Pd'
_chemical_formula_weight 981.26
_chemical_name_systematic
; 
 ? 
;
_space_group_IT_number 56
_symmetry_cell_setting orthorhombic
_symmetry_space_group_name_Hall '-P 2ab 2ac'
_symmetry_space_group_name_H-M 'P c c n'
_atom_sites_solution_hydrogens geom
_atom_sites_solution_primary direct
_atom_sites_solution_secondary difmap
_audit_creation_method SHELXL-97
_cell_angle_alpha 90.00
_cell_angle_beta 90.00
_cell_angle_gamma 90.00
_cell_formula_units_Z 4
_cell_length_a 23.944(3)
_cell_length_b 10.0822(11)
_cell_length_c 21.529(2)
_cell_measurement_reflns_used 76
_cell_measurement_temperature 173(2)
_cell_measurement_theta_max 12.5
_cell_measurement_theta_min 3.6
_cell_volume 5197.3(10)
_computing_cell_refinement 'Siemens XSCANS'
_computing_data_collection 'Siemens XSCANS'
_computing_data_reduction 'Siemens XSCANS'
_computing_molecular_graphics 'Siemens SHELXTL'
_computing_publication_material 'Siemens SHELXTL'
_computing_structure_refinement 'SHELXL-97 (Sheldrick, 1997)'
_computing_structure_solution 'SHELXS-97 (Sheldrick, 1990)'
_diffrn_ambient_temperature 173(2)
_diffrn_measured_fraction_theta_full 0.979
_diffrn_measured_fraction_theta_max 0.979
_diffrn_measurement_method \w-scans
_diffrn_radiation_monochromator graphite
_diffrn_radiation_source 'fine-focus sealed tube'
_diffrn_radiation_type MoK\a
_diffrn_radiation_wavelength 0.71073
_diffrn_reflns_av_R_equivalents 0.0452
_diffrn_reflns_av_sigmaI/netI 0.1368
_diffrn_reflns_limit_h_max 28
_diffrn_reflns_limit_h_min 0
_diffrn_reflns_limit_k_max 0
_diffrn_reflns_limit_k_min -11
_diffrn_reflns_limit_l_max 2
_diffrn_reflns_limit_l_min -25
_diffrn_reflns_number 4720
_diffrn_reflns_theta_full 24.99
_diffrn_reflns_theta_max 24.99
_diffrn_reflns_theta_min 3.18
_diffrn_standards_decay_% 1.5
_diffrn_standards_interval_count 247
_diffrn_standards_number 3
_exptl_absorpt_coefficient_mu 1.927
_exptl_absorpt_correction_T_max 0.6656
_exptl_absorpt_correction_T_min 0.3813
_exptl_absorpt_correction_type psi-scan
_exptl_crystal_colour orange
_exptl_crystal_density_diffrn 1.254
_exptl_crystal_density_method 'not measured'
_exptl_crystal_description block
_exptl_crystal_F_000 2016
_exptl_crystal_size_max 0.62
_exptl_crystal_size_mid 0.44
_exptl_crystal_size_min 0.23
_platon_squeeze_details
;
;
_refine_diff_density_max 0.665
_refine_diff_density_min -0.620
_refine_diff_density_rms 0.109
_refine_ls_extinction_method none
_refine_ls_goodness_of_fit_ref 0.837
_refine_ls_hydrogen_treatment riding
_refine_ls_matrix_type full
_refine_ls_number_parameters 259
_refine_ls_number_reflns 4482
_refine_ls_number_restraints 256
_refine_ls_restrained_S_all 0.818
_refine_ls_R_factor_all 0.1299
_refine_ls_R_factor_gt 0.0520
_refine_ls_shift/su_max 0.001
_refine_ls_shift/su_mean 0.000
_refine_ls_structure_factor_coef Fsqd
_refine_ls_weighting_details 'calc w=1/[\s^2^(Fo^2^)+(0.0676P)^2^+0.0000P] where P=(Fo^2^+2Fc^2^)/3'
_refine_ls_weighting_scheme calc
_refine_ls_wR_factor_gt 0.1147
_refine_ls_wR_factor_ref 0.1356
_reflns_number_gt 2152
_reflns_number_total 4482
_reflns_threshold_expression >2sigma(I)
_cod_data_source_file om9002895_si_002.cif
_cod_data_source_block jts04
_cod_depositor_comments
;
The following automatic conversions were performed:

'_symmetry_cell_setting' value 'Orthorhombic' changed to
'orthorhombic' according to
/home/saulius/struct/CIF-dictionaries/cif_core.dic dictionary named
'cif_core.dic' version 2.4.2 from 2011-04-26.

Automatic conversion script
Id: cif_fix_values 1715 2011-07-08 13:25:40Z adriana 
;
_cod_original_cell_volume 5197.2(10)
_cod_original_sg_symbol_H-M Pccn
_cod_database_code 4069589

loop_
_symmetry_equiv_pos_as_xyz
'x, y, z'
'-x+1/2, -y+1/2, z'
'-x, y+1/2, -z+1/2'
'x+1/2, -y, -z+1/2'
'-x, -y, -z'
'x-1/2, y-1/2, -z'
'x, -y-1/2, z-1/2'
'-x-1/2, y, z-1/2'

loop_
_atom_site_label
_atom_site_type_symbol
_atom_site_fract_x
_atom_site_fract_y
_atom_site_fract_z
_atom_site_U_iso_or_equiv
_atom_site_adp_type
_atom_site_occupancy
_atom_site_symmetry_multiplicity
_atom_site_calc_flag
_atom_site_refinement_flags
Pd Pd 0.5000 0.5000 -0.5000 0.0296(2) Uani 1 2 d S
Br Br 0.46831(4) 0.31879(7) -0.56573(3) 0.0445(2) Uani 1 1 d .
N N 0.5235(2) 0.3596(5) -0.4352(3) 0.0317(13) Uani 1 1 d U
H1 H 0.5142 0.2793 -0.4538 0.038 Uiso 1 1 calc R
C1 C 0.4292(3) 0.3587(6) -0.3866(3) 0.0340(17) Uani 1 1 d DU
C2 C 0.3986(3) 0.2409(7) -0.3907(3) 0.0382(18) Uani 1 1 d DU
C3 C 0.3413(4) 0.2489(9) -0.4004(4) 0.072(3) Uani 1 1 d DU
H3 H 0.3201 0.1695 -0.4032 0.086 Uiso 1 1 calc R
C4 C 0.3147(4) 0.3683(9) -0.4061(5) 0.097(4) Uani 1 1 d DU
H4 H 0.2757 0.3716 -0.4140 0.117 Uiso 1 1 calc R
C5 C 0.3456(4) 0.4861(8) -0.4000(5) 0.077(3) Uani 1 1 d DU
H5 H 0.3276 0.5699 -0.4020 0.093 Uiso 1 1 calc R
C6 C 0.4011(3) 0.4778(7) -0.3915(3) 0.050(2) Uani 1 1 d DU
H6 H 0.4220 0.5577 -0.3886 0.060 Uiso 1 1 calc R
C7 C 0.4914(3) 0.3595(7) -0.3766(3) 0.0357(17) Uani 1 1 d U
H7A H 0.5016 0.4390 -0.3521 0.043 Uiso 1 1 calc R
H7B H 0.5019 0.2804 -0.3520 0.043 Uiso 1 1 calc R
C8 C 0.4256(3) 0.1073(7) -0.3858(3) 0.0341(17) Uani 1 1 d U
C9 C 0.4568(3) 0.0590(7) -0.4320(4) 0.055(2) Uani 1 1 d U
H9A H 0.4622 0.1096 -0.4688 0.066 Uiso 1 1 calc R
H9B H 0.4736 -0.0259 -0.4281 0.066 Uiso 1 1 calc R
C10 C 0.4123(3) 0.0242(6) -0.3283(3) 0.0396(17) Uani 1 1 d U
C11 C 0.4047(3) 0.1050(7) -0.2695(3) 0.0361(16) Uani 1 1 d U
C12 C 0.3536(3) 0.0842(7) -0.2469(3) 0.0419(18) Uani 1 1 d U
C13 C 0.3225(3) -0.0059(7) -0.2869(4) 0.0455(18) Uani 1 1 d U
C14 C 0.3556(3) -0.0408(7) -0.3341(4) 0.0445(18) Uani 1 1 d U
C15 C 0.4565(3) -0.0819(7) -0.3157(4) 0.056(2) Uani 1 1 d U
H15A H 0.4932 -0.0397 -0.3117 0.068 Uiso 1 1 calc R
H15B H 0.4573 -0.1453 -0.3502 0.068 Uiso 1 1 calc R
H15C H 0.4475 -0.1287 -0.2771 0.068 Uiso 1 1 calc R
C16 C 0.4498(3) 0.1907(8) -0.2430(3) 0.054(2) Uani 1 1 d U
H16A H 0.4828 0.1870 -0.2698 0.065 Uiso 1 1 calc R
H16B H 0.4596 0.1588 -0.2014 0.065 Uiso 1 1 calc R
H16C H 0.4364 0.2824 -0.2402 0.065 Uiso 1 1 calc R
C17 C 0.3287(4) 0.1380(8) -0.1862(4) 0.065(3) Uani 1 1 d U
H17A H 0.2903 0.1058 -0.1815 0.077 Uiso 1 1 calc R
H17B H 0.3286 0.2352 -0.1872 0.077 Uiso 1 1 calc R
H17C H 0.3512 0.1074 -0.1510 0.077 Uiso 1 1 calc R
C18 C 0.2637(3) -0.0503(9) -0.2736(4) 0.075(3) Uani 1 1 d U
H18A H 0.2505 -0.0081 -0.2354 0.090 Uiso 1 1 calc R
H18B H 0.2630 -0.1469 -0.2686 0.090 Uiso 1 1 calc R
H18C H 0.2394 -0.0250 -0.3082 0.090 Uiso 1 1 calc R
C19 C 0.3414(4) -0.1303(8) -0.3866(4) 0.079(3) Uani 1 1 d U
H19A H 0.3736 -0.1374 -0.4146 0.094 Uiso 1 1 calc R
H19B H 0.3094 -0.0943 -0.4093 0.094 Uiso 1 1 calc R
H19C H 0.3320 -0.2184 -0.3704 0.094 Uiso 1 1 calc R
C20 C 0.5843(3) 0.3517(7) -0.4266(3) 0.0413(18) Uani 1 1 d U
H20A H 0.5974 0.4339 -0.4062 0.050 Uiso 1 1 calc R
H20B H 0.6024 0.3462 -0.4679 0.050 Uiso 1 1 calc R
C21 C 0.6017(3) 0.2354(7) -0.3886(3) 0.0404(19) Uani 1 1 d DU
C22 C 0.6019(3) 0.1080(8) -0.4129(4) 0.061(2) Uani 1 1 d DU
H22 H 0.5924 0.0949 -0.4553 0.073 Uiso 1 1 calc R
C23 C 0.6156(3) 0.0006(8) -0.3768(5) 0.080(3) Uani 1 1 d DU
H23 H 0.6157 -0.0857 -0.3945 0.095 Uiso 1 1 calc R
C24 C 0.6292(4) 0.0170(8) -0.3152(4) 0.076(3) Uani 1 1 d DU
H24 H 0.6372 -0.0577 -0.2898 0.091 Uiso 1 1 calc R
C25 C 0.6311(4) 0.1426(8) -0.2908(4) 0.064(2) Uani 1 1 d DU
H25 H 0.6419 0.1554 -0.2488 0.077 Uiso 1 1 calc R
C26 C 0.6175(3) 0.2491(7) -0.3268(3) 0.047(2) Uani 1 1 d DU
H26 H 0.6188 0.3353 -0.3090 0.057 Uiso 1 1 calc R

loop_
_atom_site_aniso_label
_atom_site_aniso_U_11
_atom_site_aniso_U_22
_atom_site_aniso_U_33
_atom_site_aniso_U_23
_atom_site_aniso_U_13
_atom_site_aniso_U_12
Pd 0.0431(4) 0.0227(3) 0.0230(3) -0.0005(4) 0.0019(4) -0.0021(4)
Br 0.0748(6) 0.0275(4) 0.0314(4) -0.0023(4) -0.0059(5) -0.0080(4)
N 0.039(3) 0.028(3) 0.028(3) 0.000(3) 0.001(3) -0.003(3)
C1 0.044(4) 0.030(4) 0.028(4) 0.008(3) 0.006(4) 0.003(3)
C2 0.042(4) 0.035(4) 0.038(4) 0.005(3) 0.002(4) 0.000(3)
C3 0.050(5) 0.044(4) 0.122(8) 0.036(5) -0.014(6) -0.010(4)
C4 0.050(6) 0.053(5) 0.190(11) 0.055(7) 0.001(7) 0.001(4)
C5 0.047(5) 0.038(4) 0.147(9) 0.037(6) 0.031(6) 0.014(4)
C6 0.055(4) 0.036(4) 0.059(5) 0.012(4) 0.008(4) -0.001(4)
C7 0.046(4) 0.035(4) 0.026(4) 0.002(3) 0.002(3) -0.002(3)
C8 0.038(5) 0.028(3) 0.036(4) -0.001(3) -0.006(3) -0.003(3)
C9 0.089(7) 0.033(4) 0.043(4) -0.005(4) 0.011(5) -0.003(4)
C10 0.053(4) 0.023(4) 0.042(4) 0.005(3) 0.001(3) 0.003(3)
C11 0.051(5) 0.027(4) 0.030(4) 0.003(3) -0.005(3) 0.001(3)
C12 0.049(5) 0.028(4) 0.048(4) 0.006(3) 0.008(4) 0.003(4)
C13 0.046(4) 0.034(4) 0.056(4) 0.003(4) 0.000(4) -0.008(4)
C14 0.067(5) 0.023(4) 0.044(4) 0.005(3) 0.000(4) -0.009(4)
C15 0.068(6) 0.049(5) 0.052(5) 0.022(4) 0.021(5) 0.023(4)
C16 0.053(5) 0.066(5) 0.042(4) 0.019(4) -0.014(4) -0.015(5)
C17 0.081(7) 0.049(5) 0.064(6) -0.007(4) 0.020(5) 0.004(5)
C18 0.057(6) 0.084(7) 0.083(7) 0.015(6) -0.002(5) -0.029(5)
C19 0.110(9) 0.042(5) 0.084(7) -0.014(5) -0.003(6) -0.030(5)
C20 0.036(4) 0.044(4) 0.044(4) 0.008(4) 0.001(4) -0.001(4)
C21 0.032(5) 0.038(4) 0.051(4) 0.000(4) -0.006(4) 0.007(4)
C22 0.059(6) 0.043(4) 0.080(6) -0.020(4) -0.018(5) 0.006(5)
C23 0.083(7) 0.028(4) 0.127(8) -0.017(5) -0.044(6) 0.006(5)
C24 0.068(6) 0.040(4) 0.120(7) 0.024(5) -0.027(6) 0.008(5)
C25 0.065(6) 0.061(5) 0.065(6) 0.012(4) -0.019(5) 0.010(5)
C26 0.052(5) 0.034(4) 0.055(5) -0.001(4) -0.010(4) 0.004(4)

loop_
_atom_type_symbol
_atom_type_description
_atom_type_scat_dispersion_real
_atom_type_scat_dispersion_imag
_atom_type_scat_source
C C 0.0033 0.0016 'International Tables Vol C Tables 4.2.6.8 and 6.1.1.4'
H H 0.0000 0.0000 'International Tables Vol C Tables 4.2.6.8 and 6.1.1.4'
N N 0.0061 0.0033 'International Tables Vol C Tables 4.2.6.8 and 6.1.1.4'
Br Br -0.2901 2.4595 'International Tables Vol C Tables 4.2.6.8 and 6.1.1.4'
Pd Pd -0.9988 1.0072 'International Tables Vol C Tables 4.2.6.8 and 6.1.1.4'

loop_
_geom_angle_atom_site_label_1
_geom_angle_atom_site_label_2
_geom_angle_atom_site_label_3
_geom_angle
_geom_angle_site_symmetry_1
_geom_angle_site_symmetry_3
N Pd N 180.0(2) . 5_664
N Pd Br 87.87(15) . .
N Pd Br 92.13(15) 5_664 .
N Pd Br 92.13(15) . 5_664
N Pd Br 87.87(15) 5_664 5_664
Br Pd Br 180.0 . 5_664
C20 N C7 114.0(5) . .
C20 N Pd 113.1(4) . .
C7 N Pd 115.8(4) . .
C6 C1 C2 118.6(7) . .
C6 C1 C7 119.2(7) . .
C2 C1 C7 122.2(6) . .
C3 C2 C1 118.5(7) . .
C3 C2 C8 119.3(7) . .
C1 C2 C8 122.2(7) . .
C4 C3 C2 121.6(8) . .
C3 C4 C5 119.4(9) . .
C6 C5 C4 118.8(8) . .
C5 C6 C1 123.1(8) . .
N C7 C1 113.1(5) . .
C9 C8 C2 121.2(7) . .
C9 C8 C10 121.3(7) . .
C2 C8 C10 117.3(6) . .
C14 C10 C11 101.3(6) . .
C14 C10 C8 111.0(6) . .
C11 C10 C8 114.0(5) . .
C14 C10 C15 109.5(6) . .
C11 C10 C15 108.1(6) . .
C8 C10 C15 112.5(6) . .
C12 C11 C16 127.8(7) . .
C12 C11 C10 109.2(7) . .
C16 C11 C10 123.0(7) . .
C11 C12 C13 110.6(7) . .
C11 C12 C17 127.7(7) . .
C13 C12 C17 121.7(7) . .
C14 C13 C12 108.1(7) . .
C14 C13 C18 128.4(8) . .
C12 C13 C18 123.4(7) . .
C13 C14 C19 127.1(8) . .
C13 C14 C10 110.8(7) . .
C19 C14 C10 122.1(7) . .
N C20 C21 113.0(6) . .
C22 C21 C26 116.8(7) . .
C22 C21 C20 121.5(7) . .
C26 C21 C20 121.6(7) . .
C23 C22 C21 121.2(8) . .
C22 C23 C24 120.5(8) . .
C25 C24 C23 119.1(9) . .
C26 C25 C24 120.2(8) . .
C25 C26 C21 122.0(7) . .

loop_
_geom_bond_atom_site_label_1
_geom_bond_atom_site_label_2
_geom_bond_distance
_geom_bond_site_symmetry_2
Pd N 2.065(5) .
Pd N 2.065(5) 5_664
Pd Br 2.4322(7) .
Pd Br 2.4323(7) 5_664
N C20 1.469(8) .
N C7 1.479(8) .
C1 C6 1.381(9) .
C1 C2 1.398(9) .
C1 C7 1.505(9) .
C2 C3 1.389(10) .
C2 C8 1.498(9) .
C3 C4 1.367(11) .
C4 C5 1.406(11) .
C5 C6 1.343(10) .
C8 C9 1.337(9) .
C8 C10 1.529(9) .
C10 C14 1.512(10) .
C10 C11 1.515(9) .
C10 C15 1.531(9) .
C11 C12 1.335(9) .
C11 C16 1.496(9) .
C12 C13 1.456(10) .
C12 C17 1.537(10) .
C13 C14 1.336(10) .
C13 C18 1.505(10) .
C14 C19 1.484(10) .
C20 C21 1.489(9) .
C21 C22 1.387(9) .
C21 C26 1.391(9) .
C22 C23 1.373(10) .
C23 C24 1.376(10) .
C24 C25 1.371(9) .
C25 C26 1.363(9) .

loop_
_platon_squeeze_void_nr
_platon_squeeze_void_average_x
_platon_squeeze_void_average_y
_platon_squeeze_void_average_z
_platon_squeeze_void_volume
_platon_squeeze_void_count_electrons
_platon_squeeze_void_content
1 0.250 -0.028 -0.051 208 29 ' '
2 0.750 -0.004 0.051 208 30 ' '
3 0.250 -0.030 0.449 208 30 ' '
4 0.750 -0.003 0.551 208 29 ' '
5 0.250 0.250 0.210 12 2 ' '
6 0.250 0.250 0.710 12 2 ' '
7 0.750 0.750 0.290 12 2 ' '
8 0.750 0.750 0.790 12 2 ' '
